data_7152550
loop_
_publ_author_name
'Hobson, Lindsay A.'
'Thomas, Eric J.'

_publ_section_title
;
 Concerning the 1,5-stereocontrol in tin(iv) chloride promoted reactions
 of 4- and 5-alkoxyalk-2-enylstannanes: trapping intermediate allyltin
 trichlorides using phenyllithium.
;
_journal_issue 37
_journal_name_full 'Organic &amp; biomolecular chemistry'
_journal_page_first 7510
_journal_page_last 7526
_journal_paper_doi 10.1039/c2ob25765c
_journal_volume 10
_journal_year 2012
_chemical_formula_moiety 'C31 H31 Br O2 Sn '
_chemical_formula_sum 'C31 H31 Br O2 Sn'
_chemical_formula_weight 634.18
_chemical_name_common 'C31 H31 Br1 O2 Sn1'
_space_group_IT_number 2
_symmetry_cell_setting triclinic
_symmetry_Int_Tables_number 2
_symmetry_space_group_name_Hall '-P 1'
_symmetry_space_group_name_H-M 'P -1'
_audit_creation_date 1997-06-19
_audit_creation_method 'by teXsan v1.7'
_audit_update_record
;
?
;
_cell_angle_alpha 92.81(2)
_cell_angle_beta 113.88(1)
_cell_angle_gamma 90.83(1)
_cell_formula_units_Z 2
_cell_length_a 10.390(2)
_cell_length_b 17.643(3)
_cell_length_c 8.429(2)
_cell_measurement_reflns_used 25
_cell_measurement_temperature 293.2
_cell_measurement_theta_max 14.3
_cell_measurement_theta_min 11.4
_cell_volume 1410.2(5)
_computing_cell_refinement 'MSC/AFC Diffractometer Control'
_computing_data_collection 'MSC/AFC Diffractometer Control'
_computing_data_reduction 'teXsan (MSC, 1995)'
_computing_publication_material 'teXsan (MSC, 1995)'
_computing_structure_refinement 'teXsan (MSC, 1995)'
_computing_structure_solution
;
'DIRDIF92 PATTY (Beurskens, 1992)
;
_diffrn_ambient_temperature 293.2
_diffrn_measured_fraction_theta_full 0.999
_diffrn_measured_fraction_theta_max 0.969
_diffrn_measurement_device 'Rigaku AFC5R'
_diffrn_measurement_method \w-2\q
_diffrn_orient_matrix_UB_11 -0.07279
_diffrn_orient_matrix_UB_12 0.03953
_diffrn_orient_matrix_UB_13 -0.03414
_diffrn_orient_matrix_UB_21 0.07606
_diffrn_orient_matrix_UB_22 0.04077
_diffrn_orient_matrix_UB_23 0.04549
_diffrn_orient_matrix_UB_31 0.00331
_diffrn_orient_matrix_UB_32 0.00053
_diffrn_orient_matrix_UB_33 -0.11686
_diffrn_radiation_detector 'scintillation counter'
_diffrn_radiation_monochromator graphite
_diffrn_radiation_source 'Rigaku rotating anode'
_diffrn_radiation_type 'Mo K\a'
_diffrn_radiation_wavelength 0.7107
_diffrn_reflns_av_R_equivalents 0.02427
_diffrn_reflns_av_sigmaI/netI 0.066
_diffrn_reflns_limit_h_max 12
_diffrn_reflns_limit_h_min 0
_diffrn_reflns_limit_k_max 20
_diffrn_reflns_limit_k_min -20
_diffrn_reflns_limit_l_max 9
_diffrn_reflns_limit_l_min -10
_diffrn_reflns_number 5290
_diffrn_reflns_reduction_process 'Lp corrections applied'
_diffrn_reflns_theta_full 25.05
_diffrn_reflns_theta_max 25.33
_diffrn_reflns_theta_min 1.15
_diffrn_standards_decay_% -3.16
_diffrn_standards_interval_count 150
_diffrn_standards_number 3
_exptl_absorpt_coefficient_mu 2.351
_exptl_absorpt_correction_type none
_exptl_crystal_colour clear
_exptl_crystal_density_diffrn 1.493
_exptl_crystal_description prismatic
_exptl_crystal_F_000 636.00
_exptl_crystal_size_max 0.25
_exptl_crystal_size_mid 0.20
_exptl_crystal_size_min 0.20
_refine_diff_density_max 0.70
_refine_diff_density_min -0.38
_refine_ls_extinction_method none
_refine_ls_goodness_of_fit_all 1.744
_refine_ls_goodness_of_fit_obs 1.724
_refine_ls_hydrogen_treatment noref
_refine_ls_matrix_type full
_refine_ls_number_constraints 0
_refine_ls_number_parameters 316
_refine_ls_number_reflns 3634
_refine_ls_number_restraints 0
_refine_ls_R_factor_all 0.0853
_refine_ls_R_factor_obs 0.0403
_refine_ls_shift/esd_max 0.0010
_refine_ls_shift/esd_mean 0.0000
_refine_ls_structure_factor_coef F
_refine_ls_weighting_details 'w = 1/[\s^2^(Fo) + 0.00005|Fo|^2^]'
_refine_ls_weighting_scheme calc
_refine_ls_wR_factor_all 0.0473
_refine_ls_wR_factor_obs 0.0381
_reflns_number_observed 3413
_reflns_number_total 4987
_reflns_observed_criterion >3.00\s(I)
_cod_data_source_file c2ob25765c.txt
_cod_data_source_block S530
_cod_original_cell_volume 1410.2(4)
_cod_original_sg_symbol_H-M 'P -1 '
_cod_original_formula_sum 'C31 H31 Br O2 Sn '
_cod_database_code 7152550

loop_
_symmetry_equiv_pos_as_xyz
' +x, +y, +z'
' -x, -y, -z'

loop_
_atom_site_aniso_label
_atom_site_aniso_U_11
_atom_site_aniso_U_22
_atom_site_aniso_U_33
_atom_site_aniso_U_12
_atom_site_aniso_U_13
_atom_site_aniso_U_23
Sn1 0.0414(3) 0.0467(3) 0.0453(3) 0.0036(2) 0.0190(2) 0.0055(2)
Br1 0.0598(5) 0.0771(6) 0.0845(6) 0.0097(4) 0.0240(4) 0.0082(5)
O1 0.083(4) 0.056(3) 0.117(4) 0.014(3) 0.060(3) 0.023(3)
O2 0.062(3) 0.055(3) 0.090(4) 0.017(2) 0.038(3) 0.018(3)
C1 0.039(4) 0.050(4) 0.049(4) 0.006(3) 0.018(3) 0.009(3)
C2 0.076(5) 0.075(6) 0.090(6) 0.001(4) 0.054(5) 0.008(4)
C3 0.091(7) 0.081(7) 0.126(8) 0.016(5) 0.075(6) 0.012(6)
C4 0.068(6) 0.105(8) 0.126(8) 0.012(5) 0.061(6) 0.038(6)
C5 0.064(5) 0.087(7) 0.099(7) -0.007(5) 0.036(5) 0.018(5)
C6 0.052(4) 0.067(5) 0.069(5) 0.002(4) 0.030(4) 0.010(4)
C7 0.046(4) 0.057(5) 0.048(4) 0.003(3) 0.019(3) 0.008(3)
C8 0.064(5) 0.064(5) 0.070(5) 0.007(4) 0.029(4) 0.002(4)
C9 0.087(6) 0.074(6) 0.057(5) -0.006(5) 0.024(4) -0.013(4)
C10 0.116(7) 0.056(5) 0.078(6) 0.005(5) 0.052(6) -0.014(5)
C11 0.104(7) 0.062(6) 0.080(6) 0.026(5) 0.040(5) 0.008(5)
C12 0.088(6) 0.055(5) 0.059(5) 0.010(4) 0.030(4) 0.001(4)
C13 0.047(4) 0.039(4) 0.038(4) 0.007(3) 0.015(3) 0.004(3)
C14 0.058(5) 0.082(6) 0.057(5) -0.005(4) 0.025(4) 0.011(4)
C15 0.091(6) 0.093(6) 0.049(5) 0.008(5) 0.033(5) 0.020(4)
C16 0.064(5) 0.072(5) 0.051(5) 0.011(4) 0.009(4) 0.002(4)
C17 0.051(4) 0.067(5) 0.062(5) 0.006(4) 0.018(4) 0.005(4)
C18 0.054(4) 0.061(5) 0.046(4) 0.007(4) 0.024(4) 0.008(3)
C19 0.046(4) 0.046(4) 0.044(4) 0.001(3) 0.017(3) 0.004(3)
C20 0.059(5) 0.064(5) 0.060(5) 0.004(4) 0.024(4) 0.014(4)
C21 0.089(6) 0.068(5) 0.105(6) 0.016(4) 0.067(5) 0.024(5)
C22 0.057(5) 0.056(5) 0.087(6) 0.007(4) -0.002(4) 0.007(4)
C23 0.048(4) 0.050(4) 0.057(4) 0.005(3) 0.014(3) 0.006(3)
C24 0.055(4) 0.057(5) 0.065(5) 0.010(4) 0.020(4) 0.006(4)
C25 0.070(5) 0.046(5) 0.050(4) 0.008(4) 0.021(4) 0.006(3)
C26 0.054(4) 0.047(4) 0.039(4) 0.002(3) 0.016(3) -0.002(3)
C27 0.059(5) 0.047(4) 0.074(5) 0.011(4) 0.025(4) 0.010(4)
C28 0.065(5) 0.050(5) 0.075(5) -0.001(4) 0.026(4) 0.005(4)
C29 0.054(4) 0.054(5) 0.045(4) -0.001(4) 0.010(3) -0.004(3)
C30 0.067(5) 0.044(4) 0.056(4) 0.017(4) 0.026(4) 0.010(3)
C31 0.082(5) 0.038(4) 0.055(4) 0.008(4) 0.036(4) 0.006(3)

loop_
_atom_site_label
_atom_site_fract_x
_atom_site_fract_y
_atom_site_fract_z
_atom_site_U_iso_or_equiv
_atom_site_occupancy
_atom_site_thermal_displace_type
_atom_site_calc_flag
Sn1 0.21934(5) 0.20178(3) 0.45446(6) 0.0439(1) 1.000 Uani d
Br1 -0.69727(8) 0.58095(5) 0.2088(1) 0.0753(3) 1.000 Uani d
O1 -0.0422(5) 0.5695(3) 0.1875(7) 0.078(2) 1.000 Uani d
O2 -0.0696(5) 0.4557(3) 0.2773(6) 0.066(2) 1.000 Uani d
C1 0.0363(6) 0.1740(4) 0.4992(8) 0.046(2) 1.000 Uani d
C2 -0.0138(8) 0.2218(4) 0.5951(10) 0.074(3) 1.000 Uani d
C3 -0.1317(9) 0.2018(5) 0.618(1) 0.089(3) 1.000 Uani d
C4 -0.1985(8) 0.1333(6) 0.558(1) 0.091(4) 1.000 Uani d
C5 -0.1527(8) 0.0840(5) 0.464(1) 0.082(3) 1.000 Uani d
C6 -0.0352(7) 0.1046(4) 0.4348(9) 0.061(2) 1.000 Uani d
C7 0.2304(6) 0.1174(4) 0.2717(8) 0.050(2) 1.000 Uani d
C8 0.1323(7) 0.1108(4) 0.0987(9) 0.066(3) 1.000 Uani d
C9 0.1392(8) 0.0552(5) -0.0180(9) 0.075(3) 1.000 Uani d
C10 0.2466(10) 0.0057(4) 0.035(1) 0.080(3) 1.000 Uani d
C11 0.3441(9) 0.0101(4) 0.203(1) 0.081(3) 1.000 Uani d
C12 0.3362(8) 0.0653(4) 0.3194(9) 0.067(3) 1.000 Uani d
C13 0.3930(6) 0.1892(3) 0.6980(7) 0.042(2) 1.000 Uani d
C14 0.3685(7) 0.1683(4) 0.8365(9) 0.065(2) 1.000 Uani d
C15 0.4772(9) 0.1628(4) 0.9995(9) 0.076(3) 1.000 Uani d
C16 0.6118(8) 0.1784(4) 1.0216(9) 0.067(3) 1.000 Uani d
C17 0.6392(7) 0.1978(4) 0.8843(9) 0.061(2) 1.000 Uani d
C18 0.5299(7) 0.2035(4) 0.7242(8) 0.053(2) 1.000 Uani d
C19 0.2133(6) 0.3156(3) 0.3671(7) 0.046(2) 1.000 Uani d
C20 0.2800(7) 0.3218(4) 0.2371(8) 0.061(2) 1.000 Uani d
C21 0.4319(8) 0.3028(4) 0.3050(10) 0.078(3) 1.000 Uani d
C22 -0.0430(7) 0.3023(4) 0.1518(9) 0.076(3) 1.000 Uani d
C23 0.0665(6) 0.3470(4) 0.3099(8) 0.054(2) 1.000 Uani d
C24 0.0622(7) 0.4308(4) 0.2761(8) 0.060(2) 1.000 Uani d
C25 -0.1111(8) 0.5246(4) 0.2256(8) 0.056(2) 1.000 Uani d
C26 -0.2520(7) 0.5369(4) 0.2246(7) 0.048(2) 1.000 Uani d
C27 -0.3177(7) 0.4872(4) 0.2903(9) 0.060(2) 1.000 Uani d
C28 -0.4491(7) 0.5007(4) 0.2869(9) 0.064(2) 1.000 Uani d
C29 -0.5173(7) 0.5640(4) 0.2133(8) 0.055(2) 1.000 Uani d
C30 -0.4537(7) 0.6145(4) 0.1454(8) 0.055(2) 1.000 Uani d
C31 -0.3215(7) 0.6016(3) 0.1534(8) 0.056(2) 1.000 Uani d
H2 0.0345 0.2689 0.6449 0.089 1.000 Uiso c
H3 -0.1678 0.2366 0.6783 0.107 1.000 Uiso c
H4 -0.2776 0.1194 0.5815 0.109 1.000 Uiso c
H5 -0.2006 0.0364 0.4192 0.099 1.000 Uiso c
H6 -0.0029 0.0704 0.3694 0.073 1.000 Uiso c
H8 0.0586 0.1457 0.0604 0.079 1.000 Uiso c
H9 0.0701 0.0513 -0.1342 0.090 1.000 Uiso c
H10 0.2531 -0.0321 -0.0454 0.096 1.000 Uiso c
H11 0.4177 -0.0249 0.2390 0.097 1.000 Uiso c
H12 0.4050 0.0678 0.4357 0.081 1.000 Uiso c
H14 0.2744 0.1572 0.8216 0.078 1.000 Uiso c
H15 0.4573 0.1482 1.0945 0.091 1.000 Uiso c
H16 0.6867 0.1757 1.1329 0.081 1.000 Uiso c
H17 0.7336 0.2075 0.8986 0.074 1.000 Uiso c
H18 0.5503 0.2178 0.6294 0.063 1.000 Uiso c
H19 0.2715 0.3465 0.4668 0.055 1.000 Uiso c
H20a 0.2292 0.2880 0.1392 0.073 1.000 Uiso c
H20b 0.2719 0.3724 0.2019 0.073 1.000 Uiso c
H21a 0.4427 0.2530 0.3455 0.093 1.000 Uiso c
H21b 0.4854 0.3382 0.3980 0.093 1.000 Uiso c
H21c 0.4640 0.3052 0.2146 0.093 1.000 Uiso c
H22a -0.0184 0.3058 0.0553 0.091 1.000 Uiso c
H22b -0.1330 0.3227 0.1247 0.091 1.000 Uiso c
H22c -0.0456 0.2505 0.1771 0.091 1.000 Uiso c
H23 0.0386 0.3418 0.4032 0.065 1.000 Uiso c
H24a 0.0648 0.4379 0.1665 0.072 1.000 Uiso c
H24b 0.1395 0.4580 0.3648 0.072 1.000 Uiso c
H27 -0.2718 0.4425 0.3392 0.072 1.000 Uiso c
H28 -0.4921 0.4662 0.3355 0.077 1.000 Uiso c
H30 -0.5014 0.6583 0.0932 0.066 1.000 Uiso c
H31 -0.2769 0.6374 0.1096 0.067 1.000 Uiso c

loop_
_atom_type_symbol
_atom_type_oxidation_number
_atom_type_number_in_cell
_atom_type_scat_dispersion_real
_atom_type_scat_dispersion_imag
_atom_type_scat_source
C 0 62 0.003 0.002
;International Tables for Crystallography
(1992, Vol. C, Tables 4.2.6.8 and 6.1.1.1)
;
H 0 62 0.000 0.000
;International Tables for Crystallography
(1992, Vol. C, Table 6.1.1.2)
;
Br 0 2 -0.290 2.459
;International Tables for Crystallography
(1992, Vol. C, Tables 4.2.6.8 and 6.1.1.1)
;
O 0 4 0.011 0.006
;International Tables for Crystallography
(1992, Vol. C, Tables 4.2.6.8 and 6.1.1.1)
;
Sn 0 2 -0.654 1.425
;International Tables for Crystallography
(1992, Vol. C, Tables 4.2.6.8 and 6.1.1.1)
;

loop_
_geom_angle_atom_site_label_1
_geom_angle_atom_site_label_2
_geom_angle_atom_site_label_3
_geom_angle
_geom_angle_publ_flag
C1 SN1 C7 106.9(2) yes
C1 SN1 C13 105.0(2) yes
C1 SN1 C19 111.5(2) yes
C7 SN1 C13 108.2(2) yes
C7 SN1 C19 112.6(2) yes
C13 SN1 C19 112.1(2) yes
C24 O2 C25 118.4(5) yes
SN1 C1 C2 122.9(5) yes
SN1 C1 C6 119.8(5) yes
C2 C1 C6 117.3(6) yes
C1 C2 C3 120.6(7) yes
C1 C2 H2 119.7 no
C3 C2 H2 119.7 no
C2 C3 C4 121.3(8) yes
C2 C3 H3 119.3 no
C4 C3 H3 119.3 no
C3 C4 C5 120.2(8) yes
C3 C4 H4 119.9 no
C5 C4 H4 119.9 no
C4 C5 C6 119.1(8) yes
C4 C5 H5 120.5 no
C6 C5 H5 120.5 no
C1 C6 C5 121.4(7) yes
C1 C6 H6 119.3 no
C5 C6 H6 119.3 no
SN1 C7 C8 122.5(5) yes
SN1 C7 C12 121.2(5) yes
C8 C7 C12 116.3(6) yes
C7 C8 C9 122.0(7) yes
C7 C8 H8 119.0 no
C9 C8 H8 119.0 no
C8 C9 C10 119.4(7) yes
C8 C9 H9 120.3 no
C10 C9 H9 120.3 no
C9 C10 C11 120.4(7) yes
C9 C10 H10 119.8 no
C11 C10 H10 119.8 no
C10 C11 C12 120.1(7) yes
C10 C11 H11 120.0 no
C12 C11 H11 120.0 no
C7 C12 C11 121.8(7) yes
C7 C12 H12 119.1 no
C11 C12 H12 119.1 no
SN1 C13 C14 119.6(5) yes
SN1 C13 C18 123.1(4) yes
C14 C13 C18 117.2(6) yes
C13 C14 C15 121.9(6) yes
C13 C14 H14 119.1 no
C15 C14 H14 119.1 no
C14 C15 C16 119.4(6) yes
C14 C15 H15 120.3 no
C16 C15 H15 120.3 no
C15 C16 C17 119.8(6) yes
C15 C16 H16 120.1 no
C17 C16 H16 120.1 no
C16 C17 C18 119.8(6) yes
C16 C17 H17 120.1 no
C18 C17 H17 120.1 no
C13 C18 C17 121.9(6) yes
C13 C18 H18 119.1 no
C17 C18 H18 119.1 no
SN1 C19 C20 112.3(4) yes
SN1 C19 C23 111.5(4) yes
SN1 C19 H19 105.7 no
C20 C19 C23 115.0(5) yes
C20 C19 H19 105.7 no
C23 C19 H19 105.7 no
C19 C20 C21 114.7(5) yes
C19 C20 H20a 108.2 no
C19 C20 H20b 108.2 no
C21 C20 H20a 108.2 no
C21 C20 H20b 108.2 no
H20a C20 H20b 109.5 no
C20 C21 H21a 109.5 no
C20 C21 H21b 109.5 no
C20 C21 H21c 109.5 no
H21a C21 H21b 109.5 no
H21a C21 H21c 109.5 no
H21b C21 H21c 109.5 no
C23 C22 H22a 109.5 no
C23 C22 H22b 109.5 no
C23 C22 H22c 109.5 no
H22a C22 H22b 109.5 no
H22a C22 H22c 109.5 no
H22b C22 H22c 109.5 no
C19 C23 C22 112.9(5) yes
C19 C23 C24 113.4(5) yes
C19 C23 H23 106.8 no
C22 C23 C24 109.7(5) yes
C22 C23 H23 106.8 no
C24 C23 H23 106.8 no
O2 C24 C23 105.5(5) yes
O2 C24 H24a 110.5 no
O2 C24 H24b 110.5 no
C23 C24 H24a 110.5 no
C23 C24 H24b 110.5 no
H24a C24 H24b 109.5 no
O1 C25 O2 124.1(7) yes
O1 C25 C26 126.0(6) yes
O2 C25 C26 109.9(6) yes
C25 C26 C27 123.1(6) yes
C25 C26 C31 118.7(6) yes
C27 C26 C31 118.2(6) yes
C26 C27 C28 121.3(6) yes
C26 C27 H27 119.3 no
C28 C27 H27 119.3 no
C27 C28 C29 119.7(6) yes
C27 C28 H28 120.1 no
C29 C28 H28 120.1 no
BR1 C29 C28 119.0(5) yes
BR1 C29 C30 121.1(5) yes
C28 C29 C30 120.0(6) yes
C29 C30 C31 119.9(6) yes
C29 C30 H30 120.1 no
C31 C30 H30 120.1 no
C26 C31 C30 120.9(6) yes
C26 C31 H31 119.6 no
C30 C31 H31 119.6 no

loop_
_geom_bond_atom_site_label_1
_geom_bond_atom_site_label_2
_geom_bond_distance
_geom_bond_publ_flag
SN1 C1 2.138(6) yes
SN1 C7 2.127(6) yes
SN1 C13 2.139(6) yes
SN1 C19 2.166(6) yes
BR1 C29 1.883(6) yes
O1 C25 1.199(7) yes
O2 C24 1.449(7) yes
O2 C25 1.330(7) yes
C1 C2 1.386(8) yes
C1 C6 1.390(8) yes
C2 C3 1.361(9) yes
C2 H2 0.95 no
C3 C4 1.35(1) yes
C3 H3 0.95 no
C4 C5 1.36(1) yes
C4 H4 0.95 no
C5 C6 1.385(9) yes
C5 H5 0.95 no
C6 H6 0.95 no
C7 C8 1.399(8) yes
C7 C12 1.386(8) yes
C8 C9 1.378(9) yes
C8 H8 0.95 no
C9 C10 1.368(10) yes
C9 H9 0.95 no
C10 C11 1.362(10) yes
C10 H10 0.95 no
C11 C12 1.378(9) yes
C11 H11 0.95 no
C12 H12 0.95 no
C13 C14 1.358(8) yes
C13 C18 1.365(8) yes
C14 C15 1.391(9) yes
C14 H14 0.95 no
C15 C16 1.356(9) yes
C15 H15 0.95 no
C16 C17 1.357(9) yes
C16 H16 0.95 no
C17 C18 1.377(8) yes
C17 H17 0.95 no
C18 H18 0.95 no
C19 C20 1.522(8) yes
C19 C23 1.523(8) yes
C19 H19 0.95 no
C20 C21 1.494(9) yes
C20 H20a 0.95 no
C20 H20b 0.95 no
C21 H21a 0.95 no
C21 H21b 0.95 no
C21 H21c 0.95 no
C22 C23 1.529(8) yes
C22 H22a 0.95 no
C22 H22b 0.95 no
C22 H22c 0.95 no
C23 C24 1.516(8) yes
C23 H23 0.95 no
C24 H24a 0.95 no
C24 H24b 0.95 no
C25 C26 1.480(8) yes
C26 C27 1.371(8) yes
C26 C31 1.387(8) yes
C27 C28 1.378(8) yes
C27 H27 0.95 no
C28 C29 1.367(8) yes
C28 H28 0.95 no
C29 C30 1.378(8) yes
C30 C31 1.371(8) yes
C30 H30 0.95 no
C31 H31 0.95 no

loop_
_geom_torsion_atom_site_label_1
_geom_torsion_atom_site_label_2
_geom_torsion_atom_site_label_3
_geom_torsion_atom_site_label_4
_geom_torsion
_geom_torsion_publ_flag
SN1 C1 C2 C3 179.4(6) no
SN1 C1 C6 C5 178.8(5) no
SN1 C7 C8 C9 -179.0(6) no
SN1 C7 C12 C11 179.6(6) no
SN1 C13 C14 C15 -177.0(6) no
SN1 C13 C18 C17 177.4(5) no
SN1 C19 C20 C21 -60.6(7) no
SN1 C19 C23 C22 -64.1(6) no
SN1 C19 C23 C24 170.4(4) no
BR1 C29 C28 C27 179.6(5) no
BR1 C29 C30 C31 178.7(5) no
O1 C25 O2 C24 -4.7(10) no
O1 C25 C26 C27 -171.5(7) no
O1 C25 C26 C31 8(1) no
O2 C24 C23 C19 -162.7(5) no
O2 C24 C23 C22 70.1(7) no
O2 C25 C26 C27 7.9(9) no
O2 C25 C26 C31 -171.9(5) no
C1 SN1 C7 C8 68.0(6) no
C1 SN1 C7 C12 -111.6(5) no
C1 SN1 C13 C14 -0.7(6) no
C1 SN1 C13 C18 -178.6(5) no
C1 SN1 C19 C20 -145.2(4) no
C1 SN1 C19 C23 -14.5(5) no
C1 C2 C3 C4 3(1) no
C1 C6 C5 C4 0(1) no
C2 C1 SN1 C7 -171.9(5) no
C2 C1 SN1 C13 73.3(6) no
C2 C1 SN1 C19 -48.3(6) no
C2 C1 C6 C5 0(1) no
C2 C3 C4 C5 -3(1) no
C3 C2 C1 C6 -2(1) no
C3 C4 C5 C6 1(1) no
C6 C1 SN1 C7 10.0(6) no
C6 C1 SN1 C13 -104.8(5) no
C6 C1 SN1 C19 133.5(5) no
C7 SN1 C13 C14 -114.6(5) no
C7 SN1 C13 C18 67.5(5) no
C7 SN1 C19 C20 -25.0(5) no
C7 SN1 C19 C23 105.8(4) no
C7 C8 C9 C10 -1(1) no
C7 C12 C11 C10 0(1) no
C8 C7 SN1 C13 -179.3(5) no
C8 C7 SN1 C19 -54.8(6) no
C8 C7 C12 C11 0(1) no
C8 C9 C10 C11 1(1) no
C9 C8 C7 C12 0(1) no
C9 C10 C11 C12 0(1) no
C12 C7 SN1 C13 1.1(6) no
C12 C7 SN1 C19 125.6(5) no
C13 SN1 C19 C20 97.3(4) no
C13 SN1 C19 C23 -131.9(4) no
C13 C14 C15 C16 0(1) no
C13 C18 C17 C16 0(1) no
C14 C13 SN1 C19 120.6(5) no
C14 C13 C18 C17 -0.5(10) no
C14 C15 C16 C17 -1(1) no
C15 C14 C13 C18 1(1) no
C15 C16 C17 C18 1(1) no
C18 C13 SN1 C19 -57.3(6) no
C20 C19 C23 C22 65.3(7) no
C20 C19 C23 C24 -60.2(7) no
C21 C20 C19 C23 170.4(6) no
C23 C24 O2 C25 -170.2(5) no
C24 O2 C25 C26 176.0(5) no
C25 C26 C27 C28 -180.0(6) no
C25 C26 C31 C30 178.3(6) no
C26 C27 C28 C29 1(1) no
C26 C31 C30 C29 1.9(10) no
C27 C26 C31 C30 -1.5(10) no
C27 C28 C29 C30 -1(1) no
C28 C27 C26 C31 0(1) no
C28 C29 C30 C31 0(1) no
